data_7134191
loop_
_publ_author_name
'Liu, Mengru'
'Kong, xianghao'
'Li, Shuaifeng'
'Ye, Ning'
'Hu, Zhanggui'
'Wu, Yicheng'
'Li, Conggang'

_publ_section_title
;
 Designing Rare Earth Borates as UV Nonlinear Optical crystals exhibiting
 strong second-harmonic generation responses
;
_journal_name_full 'Chemical Communications'
_journal_paper_doi 10.1039/D4CC06664B
_journal_year 2025
_chemical_formula_sum 'B45 K18 Na3 O90 Sr3 Y6'
_chemical_formula_weight 3495.54
_space_group_crystal_system trigonal
_space_group_IT_number 155
_space_group_name_Hall 'R 3 2"'
_space_group_name_H-M_alt 'R 3 2 :H'
_audit_creation_method SHELXL-2018/3
_audit_update_record
;
2024-10-17 deposited with the CCDC.	2025-01-22 downloaded from the CCDC.
;
_cell_angle_alpha 90.00(3)
_cell_angle_beta 90.00(3)
_cell_angle_gamma 120.00(3)
_cell_formula_units_Z 1
_cell_length_a 12.974(3)
_cell_length_b 12.974(3)
_cell_length_c 15.367(3)
_cell_measurement_reflns_used 2356
_cell_measurement_temperature 273(2)
_cell_measurement_theta_max 26.09
_cell_measurement_theta_min 2.25
_cell_volume 2240.1(11)
_computing_structure_refinement 'SHELXL-2018/3 (Sheldrick, 2018)'
_computing_structure_solution 'SHELXT 2018/2 (Sheldrick, 2018)'
_diffrn_ambient_temperature 273(2)
_diffrn_measured_fraction_theta_full 1.000
_diffrn_measured_fraction_theta_max 1.000
_diffrn_measurement_device_type 'Bruker APEX-II CCD'
_diffrn_measurement_method '\f and \w scans'
_diffrn_radiation_type MoK\a
_diffrn_radiation_wavelength 0.71073
_diffrn_reflns_av_R_equivalents 0.0459
_diffrn_reflns_av_unetI/netI 0.0437
_diffrn_reflns_Laue_measured_fraction_full 1.000
_diffrn_reflns_Laue_measured_fraction_max 1.000
_diffrn_reflns_limit_h_max 16
_diffrn_reflns_limit_h_min -13
_diffrn_reflns_limit_k_max 12
_diffrn_reflns_limit_k_min -16
_diffrn_reflns_limit_l_max 19
_diffrn_reflns_limit_l_min -16
_diffrn_reflns_number 5955
_diffrn_reflns_point_group_measured_fraction_full 0.994
_diffrn_reflns_point_group_measured_fraction_max 0.994
_diffrn_reflns_theta_full 25.242
_diffrn_reflns_theta_max 27.500
_diffrn_reflns_theta_min 2.245
_exptl_absorpt_coefficient_mu 6.601
_exptl_crystal_density_diffrn 2.591
_exptl_crystal_description block
_exptl_crystal_F_000 1668
_refine_diff_density_max 0.810
_refine_diff_density_min -1.822
_refine_diff_density_rms 0.179
_refine_ls_abs_structure_details
;
 Flack x determined using 374 quotients [(I+)-(I-)]/[(I+)+(I-)]
 (Parsons, Flack and Wagner, Acta Cryst. B69 (2013) 249-259).
;
_refine_ls_abs_structure_Flack 0.035(13)
_refine_ls_extinction_method none
_refine_ls_goodness_of_fit_ref 1.148
_refine_ls_hydrogen_treatment undef
_refine_ls_matrix_type full
_refine_ls_number_parameters 86
_refine_ls_number_reflns 1150
_refine_ls_number_restraints 18
_refine_ls_restrained_S_all 1.263
_refine_ls_R_factor_all 0.0620
_refine_ls_R_factor_gt 0.0504
_refine_ls_shift/su_max 0.000
_refine_ls_shift/su_mean 0.000
_refine_ls_structure_factor_coef Fsqd
_refine_ls_weighting_details 'w=1/[\s^2^(Fo^2^)+(0.0742P)^2^+26.2023P] where P=(Fo^2^+2Fc^2^)/3'
_refine_ls_weighting_scheme calc
_refine_ls_wR_factor_gt 0.1372
_refine_ls_wR_factor_ref 0.1478
_reflns_Friedel_coverage 0.756
_reflns_Friedel_fraction_full 0.987
_reflns_Friedel_fraction_max 0.986
_reflns_number_gt 1021
_reflns_number_total 1150
_reflns_threshold_expression 'I > 2\s(I)'
_cod_data_source_file d4cc06664b2.cif
_cod_data_source_block 43_b
_cod_database_code 7134191
_shelx_shelxl_version_number 2018/3
_shelx_space_group_comment
;
The symmetry employed for this shelxl refinement is uniquely defined
by the following loop, which should always be used as a source of
symmetry information in preference to the above space-group names.
They are only intended as comments.
;

loop_
_space_group_symop_operation_xyz
'x, y, z'
'-y, x-y, z'
'-x+y, -x, z'
'y, x, -z'
'x-y, -y, -z'
'-x, -x+y, -z'
'x+2/3, y+1/3, z+1/3'
'-y+2/3, x-y+1/3, z+1/3'
'-x+y+2/3, -x+1/3, z+1/3'
'y+2/3, x+1/3, -z+1/3'
'x-y+2/3, -y+1/3, -z+1/3'
'-x+2/3, -x+y+1/3, -z+1/3'
'x+1/3, y+2/3, z+2/3'
'-y+1/3, x-y+2/3, z+2/3'
'-x+y+1/3, -x+2/3, z+2/3'
'y+1/3, x+2/3, -z+2/3'
'x-y+1/3, -y+2/3, -z+2/3'
'-x+1/3, -x+y+2/3, -z+2/3'

loop_
_atom_site_label
_atom_site_type_symbol
_atom_site_fract_x
_atom_site_fract_y
_atom_site_fract_z
_atom_site_U_iso_or_equiv
_atom_site_adp_type
_atom_site_occupancy
_atom_site_site_symmetry_order
_atom_site_calc_flag
_atom_site_refinement_flags_posn
_atom_site_refinement_flags_adp
_atom_site_refinement_flags_occupancy
_atom_site_disorder_assembly
_atom_site_disorder_group
Y1 Y 0.666667 0.333333 0.60911(8) 0.0160(4) Uani 1 3 d S T P . .
Sr1 Sr 0.000000 0.000000 0.500000 0.0395(6) Uani 1 6 d S T P . .
K1 K 0.333333 0.1963(4) 0.166667 0.0556(15) Uani 1 2 d S T P . .
K2 K 0.333333 0.1704(7) 0.666667 0.0698(13) Uani 1 2 d S TU P . .
Na1 Na 0.666667 0.333333 0.333333 0.0268(18) Uani 1 6 d S T P . .
O1 O 0.3223(7) 0.1750(14) 0.4580(5) 0.054(3) Uani 1 1 d . U . . .
O2 O 0.1462(7) 0.0777(17) 0.3786(5) 0.066(3) Uani 1 1 d . U . . .
O3 O 0.3195(8) 0.0915(10) 0.3210(6) 0.047(3) Uani 1 1 d . . . . .
O4 O 0.4974(7) 0.1774(7) 0.4094(5) 0.0333(19) Uani 1 1 d . . . . .
O5 O 0.4981(7) 0.2764(7) 0.5397(5) 0.034(2) Uani 1 1 d . . . . .
B1 B 0.4388(14) 0.1054(14) 0.333333 0.033(4) Uani 1 2 d S T P . .
B2 B 0.4441(9) 0.2121(16) 0.4692(7) 0.030(3) Uani 1 1 d . . . . .
B3 B 0.2607(11) 0.1139(19) 0.3835(8) 0.044(5) Uani 1 1 d . . . . .

loop_
_atom_site_aniso_label
_atom_site_aniso_U_11
_atom_site_aniso_U_22
_atom_site_aniso_U_33
_atom_site_aniso_U_23
_atom_site_aniso_U_13
_atom_site_aniso_U_12
Y1 0.0145(4) 0.0145(4) 0.0190(6) 0.000 0.000 0.0072(2)
Sr1 0.0482(9) 0.0482(9) 0.0221(10) 0.000 0.000 0.0241(5)
K1 0.049(2) 0.065(3) 0.047(2) 0.0009(10) 0.0018(19) 0.0244(12)
K2 0.065(2) 0.0597(18) 0.086(3) 0.0184(10) 0.037(2) 0.0327(12)
Na1 0.024(3) 0.024(3) 0.033(4) 0.000 0.000 0.0118(13)
O1 0.023(4) 0.106(10) 0.030(4) -0.030(6) -0.012(3) 0.031(6)
O2 0.019(3) 0.125(10) 0.025(3) 0.013(8) -0.008(3) 0.014(7)
O3 0.029(5) 0.063(7) 0.040(5) -0.023(5) -0.012(4) 0.017(5)
O4 0.020(4) 0.043(5) 0.034(4) -0.008(4) -0.004(3) 0.014(4)
O5 0.027(4) 0.043(5) 0.029(4) -0.012(3) -0.013(3) 0.014(3)
B1 0.027(6) 0.027(6) 0.033(9) -0.004(4) 0.004(4) 0.005(7)
B2 0.014(4) 0.038(8) 0.031(5) 0.010(7) -0.001(4) 0.007(6)
B3 0.019(5) 0.066(12) 0.025(5) 0.003(7) -0.004(4) 0.004(7)

loop_
_atom_type_symbol
_atom_type_description
_atom_type_scat_dispersion_real
_atom_type_scat_dispersion_imag
_atom_type_scat_source
B B 0.0013 0.0007 'International Tables Vol C Tables 4.2.6.8 and 6.1.1.4'
K K 0.2009 0.2494 'International Tables Vol C Tables 4.2.6.8 and 6.1.1.4'
Na Na 0.0362 0.0249 'International Tables Vol C Tables 4.2.6.8 and 6.1.1.4'
O O 0.0106 0.0060 'International Tables Vol C Tables 4.2.6.8 and 6.1.1.4'
Sr Sr -1.5307 3.2498 'International Tables Vol C Tables 4.2.6.8 and 6.1.1.4'
Y Y -2.7962 3.5667 'International Tables Vol C Tables 4.2.6.8 and 6.1.1.4'

loop_
_geom_angle_atom_site_label_1
_geom_angle_atom_site_label_2
_geom_angle_atom_site_label_3
_geom_angle
_geom_angle_site_symmetry_1
_geom_angle_site_symmetry_3
_geom_angle_publ_flag
O5 Y1 O5 98.5(3) . 2_655 ?
O5 Y1 O5 98.5(3) . 3_665 ?
O5 Y1 O5 98.5(3) 2_655 3_665 ?
O5 Y1 O2 98.5(5) . 9 ?
O5 Y1 O2 84.7(4) 2_655 9 ?
O5 Y1 O2 162.0(4) 3_665 9 ?
O5 Y1 O2 161.9(4) . 7 ?
O5 Y1 O2 98.5(5) 2_655 7 ?
O5 Y1 O2 84.7(4) 3_665 7 ?
O2 Y1 O2 77.2(3) 9 7 ?
O5 Y1 O2 84.7(4) . 8 ?
O5 Y1 O2 162.0(4) 2_655 8 ?
O5 Y1 O2 98.5(5) 3_665 8 ?
O2 Y1 O2 77.2(3) 9 8 ?
O2 Y1 O2 77.2(3) 7 8 ?
O5 Y1 Sr1 118.9(2) . 7 ?
O5 Y1 Sr1 118.9(2) 2_655 7 ?
O5 Y1 Sr1 118.9(2) 3_665 7 ?
O2 Y1 Sr1 46.1(2) 9 7 ?
O2 Y1 Sr1 46.1(2) 7 7 ?
O2 Y1 Sr1 46.12(19) 8 7 ?
O5 Y1 K2 113.9(3) . 3_665 ?
O5 Y1 K2 131.1(3) 2_655 3_665 ?
O5 Y1 K2 43.3(2) 3_665 3_665 ?
O2 Y1 K2 122.8(2) 9 3_665 ?
O2 Y1 K2 57.3(5) 7 3_665 ?
O2 Y1 K2 61.3(6) 8 3_665 ?
Sr1 Y1 K2 76.714(19) 7 3_665 ?
O5 Y1 K2 43.3(2) . . ?
O5 Y1 K2 113.9(3) 2_655 . ?
O5 Y1 K2 131.1(2) 3_665 . ?
O2 Y1 K2 61.3(6) 9 . ?
O2 Y1 K2 122.8(2) 7 . ?
O2 Y1 K2 57.3(5) 8 . ?
Sr1 Y1 K2 76.713(19) 7 . ?
K2 Y1 K2 114.885(14) 3_665 . ?
O5 Y1 K2 131.1(3) . 2_655 ?
O5 Y1 K2 43.3(2) 2_655 2_655 ?
O5 Y1 K2 113.9(3) 3_665 2_655 ?
O2 Y1 K2 57.3(5) 9 2_655 ?
O2 Y1 K2 61.3(5) 7 2_655 ?
O2 Y1 K2 122.8(2) 8 2_655 ?
Sr1 Y1 K2 76.716(19) 7 2_655 ?
K2 Y1 K2 114.884(14) 3_665 2_655 ?
K2 Y1 K2 114.884(14) . 2_655 ?
O5 Y1 K1 67.4(2) . 9 ?
O5 Y1 K1 39.1(2) 2_655 9 ?
O5 Y1 K1 124.7(2) 3_665 9 ?
O2 Y1 K1 67.97(19) 9 9 ?
O2 Y1 K1 125.0(5) 7 9 ?
O2 Y1 K1 130.4(5) 8 9 ?
Sr1 Y1 K1 114.006(18) 7 9 ?
K2 Y1 K1 167.60(8) 3_665 9 ?
K2 Y1 K1 74.94(14) . 9 ?
K2 Y1 K1 64.12(13) 2_655 9 ?
O5 Y1 K1 124.7(2) . 7 ?
O5 Y1 K1 67.4(2) 2_655 7 ?
O5 Y1 K1 39.1(2) 3_665 7 ?
O2 Y1 K1 130.4(5) 9 7 ?
O2 Y1 K1 68.0(2) 7 7 ?
O2 Y1 K1 125.0(5) 8 7 ?
Sr1 Y1 K1 114.006(18) 7 7 ?
K2 Y1 K1 64.12(13) 3_665 7 ?
K2 Y1 K1 167.60(8) . 7 ?
K2 Y1 K1 74.95(14) 2_655 7 ?
K1 Y1 K1 104.58(2) 9 7 ?
O2 Sr1 O2 108.5(7) . 4_556 ?
O2 Sr1 O2 69.9(3) . 3 ?
O2 Sr1 O2 177.2(10) 4_556 3 ?
O2 Sr1 O2 69.9(3) . 2 ?
O2 Sr1 O2 111.9(6) 4_556 2 ?
O2 Sr1 O2 69.9(3) 3 2 ?
O2 Sr1 O2 111.9(6) . 5_556 ?
O2 Sr1 O2 69.9(3) 4_556 5_556 ?
O2 Sr1 O2 108.5(7) 3 5_556 ?
O2 Sr1 O2 177.2(10) 2 5_556 ?
O2 Sr1 O2 177.2(10) . 6_556 ?
O2 Sr1 O2 69.9(3) 4_556 6_556 ?
O2 Sr1 O2 111.9(6) 3 6_556 ?
O2 Sr1 O2 108.5(7) 2 6_556 ?
O2 Sr1 O2 69.9(3) 5_556 6_556 ?
O2 Sr1 B3 86.8(5) . 3 ?
O2 Sr1 B3 162.7(3) 4_556 3 ?
O2 Sr1 B3 17.9(3) 3 3 ?
O2 Sr1 B3 80.6(5) 2 3 ?
O2 Sr1 B3 97.2(5) 5_556 3 ?
O2 Sr1 B3 95.2(5) 6_556 3 ?
O2 Sr1 B3 97.2(5) . 4_556 ?
O2 Sr1 B3 17.9(3) 4_556 4_556 ?
O2 Sr1 B3 162.7(3) 3 4_556 ?
O2 Sr1 B3 95.2(5) 2 4_556 ?
O2 Sr1 B3 86.8(5) 5_556 4_556 ?
O2 Sr1 B3 80.6(5) 6_556 4_556 ?
B3 Sr1 B3 172.9(8) 3 4_556 ?
O2 Sr1 B3 95.2(5) . 5_556 ?
O2 Sr1 B3 80.6(5) 4_556 5_556 ?
O2 Sr1 B3 97.2(5) 3 5_556 ?
O2 Sr1 B3 162.7(3) 2 5_556 ?
O2 Sr1 B3 17.9(3) 5_556 5_556 ?
O2 Sr1 B3 86.8(5) 6_556 5_556 ?
B3 Sr1 B3 90.1(7) 3 5_556 ?
B3 Sr1 B3 95.4(3) 4_556 5_556 ?
O2 Sr1 B3 162.7(3) . 6_556 ?
O2 Sr1 B3 86.8(5) 4_556 6_556 ?
O2 Sr1 B3 95.2(5) 3 6_556 ?
O2 Sr1 B3 97.2(5) 2 6_556 ?
O2 Sr1 B3 80.6(5) 5_556 6_556 ?
O2 Sr1 B3 17.9(3) 6_556 6_556 ?
B3 Sr1 B3 79.5(6) 3 6_556 ?
B3 Sr1 B3 95.4(3) 4_556 6_556 ?
B3 Sr1 B3 95.4(3) 5_556 6_556 ?
O2 Sr1 B3 80.6(5) . 2 ?
O2 Sr1 B3 95.2(5) 4_556 2 ?
O2 Sr1 B3 86.8(5) 3 2 ?
O2 Sr1 B3 17.9(3) 2 2 ?
O2 Sr1 B3 162.7(3) 5_556 2 ?
O2 Sr1 B3 97.2(5) 6_556 2 ?
B3 Sr1 B3 95.4(3) 3 2 ?
B3 Sr1 B3 79.5(6) 4_556 2 ?
B3 Sr1 B3 172.9(8) 5_556 2 ?
B3 Sr1 B3 90.1(7) 6_556 2 ?
O2 Sr1 B3 17.9(3) . . ?
O2 Sr1 B3 97.2(5) 4_556 . ?
O2 Sr1 B3 80.6(5) 3 . ?
O2 Sr1 B3 86.8(5) 2 . ?
O2 Sr1 B3 95.2(5) 5_556 . ?
O2 Sr1 B3 162.7(3) 6_556 . ?
B3 Sr1 B3 95.4(3) 3 . ?
B3 Sr1 B3 90.1(7) 4_556 . ?
B3 Sr1 B3 79.5(6) 5_556 . ?
B3 Sr1 B3 172.9(8) 6_556 . ?
B3 Sr1 B3 95.4(3) 2 . ?
O3 K1 O3 123.7(5) 12 . ?
O3 K1 O5 115.3(3) 12 15_554 ?
O3 K1 O5 86.5(2) . 15_554 ?
O3 K1 O5 86.5(2) 12 17 ?
O3 K1 O5 115.3(3) . 17 ?
O5 K1 O5 134.4(4) 15_554 17 ?
O3 K1 O4 50.3(3) 12 14_544 ?
O3 K1 O4 97.4(3) . 14_544 ?
O5 K1 O4 72.5(2) 15_554 14_544 ?
O5 K1 O4 136.2(2) 17 14_544 ?
O3 K1 O4 97.4(3) 12 16_545 ?
O3 K1 O4 50.3(3) . 16_545 ?
O5 K1 O4 136.2(2) 15_554 16_545 ?
O5 K1 O4 72.5(2) 17 16_545 ?
O4 K1 O4 114.3(4) 14_544 16_545 ?
O3 K1 B2 100.8(3) 12 15_554 ?
O3 K1 B2 110.6(3) . 15_554 ?
O5 K1 B2 24.2(3) 15_554 15_554 ?
O5 K1 B2 118.0(3) 17 15_554 ?
O4 K1 B2 71.5(2) 14_544 15_554 ?
O4 K1 B2 159.5(3) 16_545 15_554 ?
O3 K1 B2 110.6(3) 12 17 ?
O3 K1 B2 100.8(3) . 17 ?
O5 K1 B2 118.0(3) 15_554 17 ?
O5 K1 B2 24.2(3) 17 17 ?
O4 K1 B2 159.5(3) 14_544 17 ?
O4 K1 B2 71.5(2) 16_545 17 ?
B2 K1 B2 110.3(4) 15_554 17 ?
O3 K1 B1 25.0(3) 12 14_544 ?
O3 K1 B1 112.8(3) . 14_544 ?
O5 K1 B1 93.8(3) 15_554 14_544 ?
O5 K1 B1 111.2(2) 17 14_544 ?
O4 K1 B1 25.3(3) 14_544 14_544 ?
O4 K1 B1 107.9(4) 16_545 14_544 ?
B2 K1 B1 85.5(4) 15_554 14_544 ?
B2 K1 B1 135.1(3) 17 14_544 ?
O3 K1 B1 112.8(3) 12 . ?
O3 K1 B1 25.0(3) . . ?
O5 K1 B1 111.2(2) 15_554 . ?
O5 K1 B1 93.8(3) 17 . ?
O4 K1 B1 107.9(4) 14_544 . ?
O4 K1 B1 25.3(3) 16_545 . ?
B2 K1 B1 135.1(3) 15_554 . ?
B2 K1 B1 85.5(4) 17 . ?
B1 K1 B1 113.1(4) 14_544 . ?
O3 K1 O1 122.7(3) 12 17 ?
O3 K1 O1 105.1(3) . 17 ?
O5 K1 O1 93.8(3) 15_554 17 ?
O5 K1 O1 43.4(2) 17 17 ?
O4 K1 O1 152.9(2) 14_544 17 ?
O4 K1 O1 91.8(2) 16_545 17 ?
B2 K1 O1 86.4(3) 15_554 17 ?
B2 K1 O1 24.5(2) 17 17 ?
B1 K1 O1 141.70(18) 14_544 17 ?
B1 K1 O1 98.8(3) . 17 ?
O3 K1 O1 105.1(3) 12 15_554 ?
O3 K1 O1 122.7(3) . 15_554 ?
O5 K1 O1 43.4(2) 15_554 15_554 ?
O5 K1 O1 93.8(3) 17 15_554 ?
O4 K1 O1 91.8(2) 14_544 15_554 ?
O4 K1 O1 152.9(2) 16_545 15_554 ?
B2 K1 O1 24.5(2) 15_554 15_554 ?
B2 K1 O1 86.4(3) 17 15_554 ?
B1 K1 O1 98.8(3) 14_544 15_554 ?
B1 K1 O1 141.70(18) . 15_554 ?
O1 K1 O1 63.4(3) 17 15_554 ?
O5 K2 O5 167.0(5) . 12_556 ?
O5 K2 O3 77.6(3) . 9 ?
O5 K2 O3 115.0(3) 12_556 9 ?
O5 K2 O3 115.0(3) . 5_556 ?
O5 K2 O3 77.6(3) 12_556 5_556 ?
O3 K2 O3 47.6(4) 9 5_556 ?
O5 K2 O1 133.5(2) . 12_556 ?
O5 K2 O1 45.7(2) 12_556 12_556 ?
O3 K2 O1 94.9(3) 9 12_556 ?
O3 K2 O1 89.4(3) 5_556 12_556 ?
O5 K2 O1 45.7(2) . . ?
O5 K2 O1 133.5(2) 12_556 . ?
O3 K2 O1 89.4(3) 9 . ?
O3 K2 O1 94.9(4) 5_556 . ?
O1 K2 O1 175.3(6) 12_556 . ?
O5 K2 O2 113.8(3) . 4_556 ?
O5 K2 O2 60.2(2) 12_556 4_556 ?
O3 K2 O2 135.9(3) 9 4_556 ?
O3 K2 O2 92.3(2) 5_556 4_556 ?
O1 K2 O2 103.4(2) 12_556 4_556 ?
O1 K2 O2 74.6(2) . 4_556 ?
O5 K2 O2 60.2(2) . 8 ?
O5 K2 O2 113.8(3) 12_556 8 ?
O3 K2 O2 92.3(2) 9 8 ?
O3 K2 O2 135.9(3) 5_556 8 ?
O1 K2 O2 74.6(2) 12_556 8 ?
O1 K2 O2 103.4(3) . 8 ?
O2 K2 O2 131.1(4) 4_556 8 ?
O5 K2 B2 23.2(3) . . ?
O5 K2 B2 158.6(3) 12_556 . ?
O3 K2 B2 75.0(4) 9 . ?
O3 K2 B2 99.3(4) 5_556 . ?
O1 K2 B2 155.5(2) 12_556 . ?
O1 K2 B2 25.1(2) . . ?
O2 K2 B2 99.2(3) 4_556 . ?
O2 K2 B2 83.4(3) 8 . ?
O5 K2 B2 158.6(3) . 12_556 ?
O5 K2 B2 23.2(3) 12_556 12_556 ?
O3 K2 B2 99.3(4) 9 12_556 ?
O3 K2 B2 75.0(4) 5_556 12_556 ?
O1 K2 B2 25.1(2) 12_556 12_556 ?
O1 K2 B2 155.5(2) . 12_556 ?
O2 K2 B2 83.4(3) 4_556 12_556 ?
O2 K2 B2 99.2(3) 8 12_556 ?
B2 K2 B2 173.8(7) . 12_556 ?
O5 K2 B3 79.7(3) . 9 ?
O5 K2 B3 110.3(3) 12_556 9 ?
O3 K2 B3 23.8(3) 9 9 ?
O3 K2 B3 63.7(3) 5_556 9 ?
O1 K2 B3 77.0(3) 12_556 9 ?
O1 K2 B3 106.6(3) . 9 ?
O2 K2 B3 155.9(4) 4_556 9 ?
O2 K2 B3 72.7(3) 8 9 ?
B2 K2 B3 86.3(4) . 9 ?
B2 K2 B3 89.1(4) 12_556 9 ?
O5 K2 B3 110.3(3) . 5_556 ?
O5 K2 B3 79.7(3) 12_556 5_556 ?
O3 K2 B3 63.7(3) 9 5_556 ?
O3 K2 B3 23.8(3) 5_556 5_556 ?
O1 K2 B3 106.6(3) 12_556 5_556 ?
O1 K2 B3 77.0(3) . 5_556 ?
O2 K2 B3 72.7(3) 4_556 5_556 ?
O2 K2 B3 155.9(4) 8 5_556 ?
B2 K2 B3 89.1(4) . 5_556 ?
B2 K2 B3 86.3(4) 12_556 5_556 ?
B3 K2 B3 84.1(5) 9 5_556 ?
O4 Na1 O4 135.0(4) 17 2_655 ?
O4 Na1 O4 121.3(4) 17 . ?
O4 Na1 O4 98.6(2) 2_655 . ?
O4 Na1 O4 58.4(4) 17 3_665 ?
O4 Na1 O4 98.6(2) 2_655 3_665 ?
O4 Na1 O4 98.6(2) . 3_665 ?
O4 Na1 O4 98.6(2) 17 16_545 ?
O4 Na1 O4 121.3(4) 2_655 16_545 ?
O4 Na1 O4 58.4(4) . 16_545 ?
O4 Na1 O4 135.0(4) 3_665 16_545 ?
O4 Na1 O4 98.5(2) 17 18_655 ?
O4 Na1 O4 58.4(4) 2_655 18_655 ?
O4 Na1 O4 135.0(4) . 18_655 ?
O4 Na1 O4 121.3(4) 3_665 18_655 ?
O4 Na1 O4 98.5(2) 16_545 18_655 ?
O4 Na1 B1 119.3(2) 17 2_655 ?
O4 Na1 B1 29.20(19) 2_655 2_655 ?
O4 Na1 B1 119.3(2) . 2_655 ?
O4 Na1 B1 112.5(2) 3_665 2_655 ?
O4 Na1 B1 112.5(2) 16_545 2_655 ?
O4 Na1 B1 29.20(19) 18_655 2_655 ?
O4 Na1 B1 112.5(2) 17 . ?
O4 Na1 B1 112.5(2) 2_655 . ?
O4 Na1 B1 29.20(19) . . ?
O4 Na1 B1 119.3(2) 3_665 . ?
O4 Na1 B1 29.20(19) 16_545 . ?
O4 Na1 B1 119.3(2) 18_655 . ?
B1 Na1 B1 120.000(1) 2_655 . ?
O4 Na1 B1 29.20(19) 17 3_665 ?
O4 Na1 B1 119.3(2) 2_655 3_665 ?
O4 Na1 B1 112.5(2) . 3_665 ?
O4 Na1 B1 29.20(19) 3_665 3_665 ?
O4 Na1 B1 119.3(2) 16_545 3_665 ?
O4 Na1 B1 112.5(2) 18_655 3_665 ?
B1 Na1 B1 120.000(2) 2_655 3_665 ?
B1 Na1 B1 120.000(1) . 3_665 ?
O4 Na1 K1 114.04(19) 17 2_655 ?
O4 Na1 K1 69.96(19) 2_655 2_655 ?
O4 Na1 K1 104.4(2) . 2_655 ?
O4 Na1 K1 155.5(2) 3_665 2_655 ?
O4 Na1 K1 66.6(2) 16_545 2_655 ?
O4 Na1 K1 34.2(2) 18_655 2_655 ?
B1 Na1 K1 47.92(5) 2_655 2_655 ?
B1 Na1 K1 85.16(7) . 2_655 ?
B1 Na1 K1 138.98(5) 3_665 2_655 ?
O4 Na1 K1 155.5(2) 17 9 ?
O4 Na1 K1 66.6(2) 2_655 9 ?
O4 Na1 K1 34.2(2) . 9 ?
O4 Na1 K1 114.04(19) 3_665 9 ?
O4 Na1 K1 69.95(19) 16_545 9 ?
O4 Na1 K1 104.4(2) 18_655 9 ?
B1 Na1 K1 85.16(7) 2_655 9 ?
B1 Na1 K1 47.92(5) . 9 ?
B1 Na1 K1 138.98(5) 3_665 9 ?
K1 Na1 K1 82.04(9) 2_655 9 ?
O4 Na1 K1 34.2(2) 17 3_665 ?
O4 Na1 K1 104.4(2) 2_655 3_665 ?
O4 Na1 K1 155.5(2) . 3_665 ?
O4 Na1 K1 69.96(19) 3_665 3_665 ?
O4 Na1 K1 114.04(19) 16_545 3_665 ?
O4 Na1 K1 66.6(2) 18_655 3_665 ?
B1 Na1 K1 85.16(7) 2_655 3_665 ?
B1 Na1 K1 138.98(5) . 3_665 ?
B1 Na1 K1 47.92(5) 3_665 3_665 ?
K1 Na1 K1 91.458(13) 2_655 3_665 ?
K1 Na1 K1 170.32(13) 9 3_665 ?
B3 O1 B2 121.3(11) . . ?
B3 O1 K2 145.8(10) . . ?
B2 O1 K2 80.4(6) . . ?
B3 O1 K1 129.8(12) . 8 ?
B2 O1 K1 71.7(10) . 8 ?
K2 O1 K1 79.9(3) . 8 ?
B3 O2 Y1 137.5(9) . 13_444 ?
B3 O2 Sr1 126.7(8) . . ?
Y1 O2 Sr1 92.5(3) 13_444 . ?
B3 O2 K2 97.6(13) . 15_554 ?
Y1 O2 K2 86.4(5) 13_444 15_554 ?
Sr1 O2 K2 103.9(6) . 15_554 ?
B3 O2 K2 75.8(13) . 14_544 ?
Y1 O2 K2 82.7(5) 13_444 14_544 ?
Sr1 O2 K2 99.6(6) . 14_544 ?
K2 O2 K2 154.5(3) 15_554 14_544 ?
B3 O3 B1 123.6(9) . . ?
B3 O3 K1 114.9(10) . . ?
B1 O3 K1 104.5(6) . . ?
B3 O3 K2 93.7(10) . 14_544 ?
B1 O3 K2 102.0(8) . 14_544 ?
K1 O3 K2 118.0(3) . 14_544 ?
B2 O4 B1 124.7(8) . . ?
B2 O4 Na1 116.8(8) . . ?
B1 O4 Na1 96.5(7) . . ?
B2 O4 K1 103.8(8) . 9 ?
B1 O4 K1 96.5(5) . 9 ?
Na1 O4 K1 117.8(3) . 9 ?
B2 O5 Y1 136.6(8) . . ?
B2 O5 K2 103.5(7) . . ?
Y1 O5 K2 102.8(3) . . ?
B2 O5 K1 97.0(9) . 8 ?
Y1 O5 K1 111.0(3) . 8 ?
K2 O5 K1 101.0(3) . 8 ?
O4 B1 O4 108.6(14) . 16_545 ?
O4 B1 O3 111.2(5) . . ?
O4 B1 O3 108.7(5) 16_545 . ?
O4 B1 O3 108.7(5) . 16_545 ?
O4 B1 O3 111.2(5) 16_545 16_545 ?
O3 B1 O3 108.4(15) . 16_545 ?
O4 B1 Na1 54.3(7) . . ?
O4 B1 Na1 54.3(7) 16_545 . ?
O3 B1 Na1 125.8(8) . . ?
O3 B1 Na1 125.8(8) 16_545 . ?
O4 B1 K1 58.2(3) . 9 ?
O4 B1 K1 124.0(6) 16_545 9 ?
O3 B1 K1 127.1(7) . 9 ?
O3 B1 K1 50.5(4) 16_545 9 ?
Na1 B1 K1 91.6(3) . 9 ?
O4 B1 K1 124.0(6) . . ?
O4 B1 K1 58.2(3) 16_545 . ?
O3 B1 K1 50.5(4) . . ?
O3 B1 K1 127.1(7) 16_545 . ?
Na1 B1 K1 91.6(3) . . ?
K1 B1 K1 176.8(6) 9 . ?
O4 B1 K2 125.7(7) . 14_544 ?
O4 B1 K2 125.7(7) 16_545 14_544 ?
O3 B1 K2 54.2(8) . 14_544 ?
O3 B1 K2 54.2(8) 16_545 14_544 ?
Na1 B1 K2 180.0 . 14_544 ?
K1 B1 K2 88.4(3) 9 14_544 ?
K1 B1 K2 88.4(3) . 14_544 ?
O5 B2 O4 124.3(9) . . ?
O5 B2 O1 117.4(12) . . ?
O4 B2 O1 118.3(11) . . ?
O5 B2 K1 58.8(8) . 8 ?
O4 B2 K1 129.6(9) . 8 ?
O1 B2 K1 83.8(11) . 8 ?
O5 B2 K2 53.2(5) . . ?
O4 B2 K2 145.6(11) . . ?
O1 B2 K2 74.6(6) . . ?
K1 B2 K2 81.1(4) 8 . ?
O5 B2 K1 96.2(8) . 9 ?
O4 B2 K1 53.9(7) . 9 ?
O1 B2 K1 119.5(12) . 9 ?
K1 B2 K1 153.1(4) 8 9 ?
K2 B2 K1 91.7(4) . 9 ?
O2 B3 O3 122.8(13) . . ?
O2 B3 O1 118.3(13) . . ?
O3 B3 O1 118.9(11) . . ?
O2 B3 K2 81.7(13) . 14_544 ?
O3 B3 K2 62.6(9) . 14_544 ?
O1 B3 K2 127.7(13) . 14_544 ?
O2 B3 Sr1 35.4(5) . . ?
O3 B3 Sr1 145.1(11) . . ?
O1 B3 Sr1 88.8(7) . . ?
K2 B3 Sr1 84.1(4) 14_544 . ?
O2 B3 K1 98.0(8) . . ?
O3 B3 K1 44.6(7) . . ?
O1 B3 K1 128.4(10) . . ?
K2 B3 K1 90.7(4) 14_544 . ?
Sr1 B3 K1 133.4(4) . . ?

loop_
_geom_bond_atom_site_label_1
_geom_bond_atom_site_label_2
_geom_bond_distance
_geom_bond_site_symmetry_2
_geom_bond_publ_flag
Y1 O5 2.202(7) . ?
Y1 O5 2.202(7) 2_655 ?
Y1 O5 2.202(7) 3_665 ?
Y1 O2 2.281(7) 9 ?
Y1 O2 2.281(7) 7 ?
Y1 O2 2.281(7) 8 ?
Y1 Sr1 3.4456(14) 7 ?
Y1 K2 3.8485(9) 3_665 ?
Y1 K2 3.8486(9) . ?
Y1 K2 3.8486(9) 2_655 ?
Y1 K1 4.1214(11) 9 ?
Y1 K1 4.1214(11) 7 ?
Sr1 O2 2.486(8) . ?
Sr1 O2 2.486(8) 4_556 ?
Sr1 O2 2.486(8) 3 ?
Sr1 O2 2.486(8) 2 ?
Sr1 O2 2.486(8) 5_556 ?
Sr1 O2 2.486(8) 6_556 ?
Sr1 B3 3.439(13) 3 ?
Sr1 B3 3.439(13) 4_556 ?
Sr1 B3 3.439(13) 5_556 ?
Sr1 B3 3.439(13) 6_556 ?
Sr1 B3 3.439(13) 2 ?
Sr1 B3 3.439(13) . ?
K1 O3 2.694(11) 12 ?
K1 O3 2.694(11) . ?
K1 O5 2.783(9) 15_554 ?
K1 O5 2.783(9) 17 ?
K1 O4 2.893(9) 14_544 ?
K1 O4 2.893(9) 16_545 ?
K1 B2 3.23(2) 15_554 ?
K1 B2 3.23(2) 17 ?
K1 B1 3.381(3) 14_544 ?
K1 B1 3.381(3) . ?
K1 O1 3.382(16) 17 ?
K1 O1 3.382(16) 15_554 ?
K2 O5 2.706(9) . ?
K2 O5 2.706(9) 12_556 ?
K2 O3 2.967(13) 9 ?
K2 O3 2.967(13) 5_556 ?
K2 O1 3.212(9) 12_556 ?
K2 O1 3.212(9) . ?
K2 O2 3.25(2) 4_556 ?
K2 O2 3.25(2) 8 ?
K2 B2 3.285(11) . ?
K2 B2 3.285(11) 12_556 ?
K2 B3 3.34(2) 9 ?
K2 B3 3.34(2) 5_556 ?
Na1 O4 2.417(8) 17 ?
Na1 O4 2.417(8) 2_655 ?
Na1 O4 2.417(8) . ?
Na1 O4 2.417(8) 3_665 ?
Na1 O4 2.417(8) 16_545 ?
Na1 O4 2.417(8) 18_655 ?
Na1 B1 2.957(19) 2_655 ?
Na1 B1 2.957(19) . ?
Na1 B1 2.957(19) 3_665 ?
O1 B3 1.394(16) . ?
O1 B2 1.413(13) . ?
O2 B3 1.317(15) . ?
O3 B3 1.347(19) . ?
O3 B1 1.477(14) . ?
O4 B2 1.354(17) . ?
O4 B1 1.452(13) . ?
O5 B2 1.333(15) . ?
